data_7229165
loop_
_publ_author_name
'Jin, Hong-Guang'
'Hong, Xu-Jia'
'Tan, Hao-Chong'
'Qin, Wei'
'Lin, Xiao-Ming'
'Cai, Yue-Peng'

_publ_section_title
;
 Achiral aromatic solvent-induced assemblies of the 3-D homochiral porous
 3d-4f heterometallic-organic frameworks based on isonicotinic acid
;
_journal_name_full CrystEngComm
_journal_paper_doi 10.1039/C7CE01580A
_journal_year 2017
_chemical_formula_moiety 'C42 H32 Cu5 I4 N7 O16 Pr2, C7 H8'
_chemical_formula_sum 'C49 H40 Cu5 I4 N7 O16 Pr2'
_chemical_formula_weight 2090.05
_chemical_name_systematic
;
?
;
_space_group_IT_number 19
_symmetry_cell_setting orthorhombic
_symmetry_space_group_name_Hall 'P 2ac 2ab'
_symmetry_space_group_name_H-M 'P 21 21 21'
_atom_sites_solution_hydrogens geom
_atom_sites_solution_primary direct
_atom_sites_solution_secondary difmap
_audit_creation_method SHELXL-97
_audit_update_record
;
2012-08-23 deposited with the CCDC.
2017-09-13 downloaded from the CCDC.
;
_cell_angle_alpha 90.00
_cell_angle_beta 90.00
_cell_angle_gamma 90.00
_cell_formula_units_Z 4
_cell_length_a 9.3153(18)
_cell_length_b 21.323(4)
_cell_length_c 30.484(6)
_cell_measurement_temperature 296(2)
_cell_measurement_theta_max 0.002
_cell_measurement_theta_min 0.001
_cell_volume 6055(2)
_computing_structure_refinement 'SHELXL-97 (Sheldrick, 2008)'
_computing_structure_solution 'SHELXS-97 (Sheldrick, 2008)'
_diffrn_ambient_temperature 296(2)
_diffrn_measured_fraction_theta_full 0.959
_diffrn_measured_fraction_theta_max 0.959
_diffrn_radiation_monochromator graphite
_diffrn_radiation_source 'fine-focus sealed tube'
_diffrn_radiation_type MoK\a
_diffrn_radiation_wavelength 0.71073
_diffrn_reflns_av_R_equivalents 0.0867
_diffrn_reflns_av_sigmaI/netI 0.1386
_diffrn_reflns_limit_h_max 11
_diffrn_reflns_limit_h_min -11
_diffrn_reflns_limit_k_max 27
_diffrn_reflns_limit_k_min -26
_diffrn_reflns_limit_l_max 38
_diffrn_reflns_limit_l_min -23
_diffrn_reflns_number 31694
_diffrn_reflns_theta_full 26.75
_diffrn_reflns_theta_max 26.75
_diffrn_reflns_theta_min 1.64
_exptl_absorpt_coefficient_mu 5.408
_exptl_absorpt_correction_T_max 0.582
_exptl_absorpt_correction_T_min 0.215
_exptl_absorpt_correction_type multi-scan
_exptl_crystal_colour yellow
_exptl_crystal_density_diffrn 2.293
_exptl_crystal_density_method 'not measured'
_exptl_crystal_description needle
_exptl_crystal_F_000 3944
_exptl_crystal_size_max 0.30
_exptl_crystal_size_mid 0.25
_exptl_crystal_size_min 0.10
_refine_diff_density_max 1.395
_refine_diff_density_min -1.308
_refine_diff_density_rms 0.233
_refine_ls_abs_structure_details 'Flack H D (1983), Acta Cryst. A39, 876-881'
_refine_ls_abs_structure_Flack 0.00(2)
_refine_ls_extinction_method none
_refine_ls_goodness_of_fit_ref 1.069
_refine_ls_hydrogen_treatment mixed
_refine_ls_matrix_type full
_refine_ls_number_parameters 790
_refine_ls_number_reflns 12129
_refine_ls_number_restraints 528
_refine_ls_restrained_S_all 1.045
_refine_ls_R_factor_all 0.1205
_refine_ls_R_factor_gt 0.0722
_refine_ls_shift/su_max 0.000
_refine_ls_shift/su_mean 0.000
_refine_ls_structure_factor_coef Fsqd
_refine_ls_weighting_details 'calc w=1/[\s^2^(Fo^2^)+(0.0000P)^2^+0.0000P] where P=(Fo^2^+2Fc^2^)/3'
_refine_ls_weighting_scheme calc
_refine_ls_wR_factor_gt 0.0683
_refine_ls_wR_factor_ref 0.0788
_reflns_number_gt 8054
_reflns_number_total 7137
_reflns_threshold_expression >2sigma(I)
_cod_data_source_file c7ce01580a2.cif
_cod_data_source_block c5
_cod_database_code 7229165

loop_
_symmetry_equiv_pos_as_xyz
'x, y, z'
'-x+1/2, -y, z+1/2'
'-x, y+1/2, -z+1/2'
'x+1/2, -y+1/2, -z'

loop_
_atom_site_label
_atom_site_type_symbol
_atom_site_fract_x
_atom_site_fract_y
_atom_site_fract_z
_atom_site_U_iso_or_equiv
_atom_site_adp_type
_atom_site_occupancy
_atom_site_symmetry_multiplicity
_atom_site_calc_flag
_atom_site_refinement_flags
_atom_site_disorder_assembly
_atom_site_disorder_group
Pr1 Pr 0.97459(7) -0.10235(3) -0.00484(2) 0.01883(16) Uani 1 1 d . . 4
Pr2 Pr 0.50065(7) -0.08724(3) -0.00758(2) 0.01851(15) Uani 1 1 d . . 4
Cu1 Cu 0.70914(18) 0.29615(7) 0.24480(6) 0.0419(5) Uani 1 1 d . . 4
Cu2 Cu 0.46562(19) 0.37248(8) 0.23607(5) 0.0456(5) Uani 1 1 d . . 4
Cu3 Cu 0.73498(19) 0.25167(7) 0.16071(5) 0.0354(4) Uani 1 1 d . . 4
Cu4 Cu 0.7464(3) 0.17447(7) 0.22166(6) 0.0697(6) Uani 1 1 d . . 4
Cu5 Cu 0.9859(2) 0.08487(9) 0.23221(5) 0.0599(6) Uani 1 1 d . . 4
I1 I 0.74399(10) 0.41535(4) 0.24301(3) 0.0425(2) Uani 1 1 d . . 4
I2 I 0.48306(9) 0.24433(4) 0.20544(3) 0.0347(2) Uani 1 1 d . . 4
I3 I 0.97231(10) 0.24264(4) 0.21198(3) 0.0441(3) Uani 1 1 d . . 4
I4 I 0.70535(10) 0.06467(4) 0.24046(4) 0.0505(3) Uani 1 1 d . . 4
O1 O 0.6534(9) 0.1888(4) 0.4607(3) 0.026(2) Uani 1 1 d . . 4
O2 O 0.8942(8) 0.1799(4) 0.4510(3) 0.024(2) Uani 1 1 d . . 4
O3 O 1.1884(9) 0.1364(4) 0.4472(3) 0.035(2) Uani 1 1 d . . 4
O4 O 1.4056(8) 0.1129(4) 0.4217(3) 0.028(2) Uani 1 1 d . . 4
O5 O 1.3806(8) -0.0505(4) 0.0624(3) 0.035(3) Uani 1 1 d . . 4
O6 O 1.1684(8) -0.0938(4) 0.0497(3) 0.030(2) Uani 1 1 d . . 4
O7 O 0.8957(9) -0.1625(4) 0.0647(3) 0.032(2) Uani 1 1 d . A 4
O8 O 0.6896(9) -0.1270(4) 0.0398(3) 0.032(2) Uani 1 1 d . A 4
O9 O 0.8675(9) -0.0178(4) 0.0375(3) 0.030(2) Uani 1 1 d . . 4
O10 O 0.6402(8) 0.0011(3) 0.0171(3) 0.027(2) Uani 1 1 d . . 4
O11 O 0.8304(10) 0.5081(4) 0.0248(3) 0.041(3) Uani 1 1 d . . 4
O12 O 0.5932(9) 0.5022(4) 0.0229(3) 0.034(3) Uani 1 1 d . . 4
O13 O 0.2972(9) 0.5603(4) 0.0566(3) 0.033(2) Uani 1 1 d . . 4
O14 O 0.0746(9) 0.5398(4) 0.0781(3) 0.034(3) Uani 1 1 d . . 4
O15 O 1.1150(7) -0.2073(3) -0.0040(3) 0.036(2) Uani 1 1 d . B 4
H15B H 1.0807 -0.2281 -0.0240 0.054 Uiso 1 1 d R B 4
H15C H 1.1741 -0.1989 0.0151 0.054 Uiso 1 1 d R B 4
O16 O 0.4072(8) -0.1813(4) 0.0361(3) 0.039(3) Uani 1 1 d . C 4
H16B H 0.3230 -0.1820 0.0282 0.058 Uiso 1 1 d R C 4
H16C H 0.4550 -0.2135 0.0384 0.058 Uiso 1 1 d R C 4
N1 N 0.7178(11) 0.2654(4) 0.3086(3) 0.029(3) Uani 1 1 d . . 4
N2 N 1.0913(11) 0.1066(5) 0.2875(4) 0.036(3) Uani 1 1 d . . 4
N3 N 1.0699(12) 0.0416(5) 0.1805(4) 0.037(3) Uani 1 1 d . . 4
N4 N 0.6168(11) -0.1386(5) 0.2034(3) 0.033(3) Uani 1 1 d . . 4
N5 N 0.7432(14) 0.1725(4) 0.1230(3) 0.034(3) Uani 1 1 d . . 4
N6 N 0.7267(12) 0.3257(4) 0.1218(3) 0.027(3) Uani 1 1 d . . 4
N7 N 0.3785(11) 0.4221(5) 0.1874(3) 0.030(3) Uani 1 1 d . . 4
C1 C 0.7682(14) 0.1934(5) 0.4383(4) 0.015(3) Uani 1 1 d . . 4
C2 C 0.7543(15) 0.2197(5) 0.3932(4) 0.023(3) Uani 1 1 d . . 4
C3 C 0.8404(13) 0.2647(6) 0.3770(4) 0.030(4) Uani 1 1 d . . 4
H3A H 0.9140 0.2807 0.3943 0.036 Uiso 1 1 calc R . 4
C4 C 0.8208(14) 0.2879(6) 0.3342(4) 0.034(4) Uani 1 1 d . . 4
H4A H 0.8807 0.3195 0.3238 0.041 Uiso 1 1 calc R . 4
C5 C 0.6282(14) 0.2223(6) 0.3241(5) 0.039(4) Uani 1 1 d . . 4
H5A H 0.5548 0.2069 0.3065 0.047 Uiso 1 1 calc R . 4
C6 C 0.6440(13) 0.2001(6) 0.3666(4) 0.029(4) Uani 1 1 d . . 4
H6A H 0.5782 0.1711 0.3774 0.035 Uiso 1 1 calc R . 4
C7 C 1.2753(14) 0.1231(5) 0.4164(4) 0.020(3) Uani 1 1 d . . 4
C8 C 1.2152(12) 0.1196(5) 0.3701(4) 0.017(3) Uani 1 1 d . . 4
C9 C 1.2934(13) 0.0963(5) 0.3358(4) 0.031(3) Uani 1 1 d . . 4
H9A H 1.3892 0.0852 0.3393 0.038 Uiso 1 1 calc R . 4
C10 C 1.2243(15) 0.0897(6) 0.2951(4) 0.039(4) Uani 1 1 d . . 4
H10A H 1.2762 0.0723 0.2721 0.047 Uiso 1 1 calc R . 4
C11 C 1.0180(14) 0.1308(6) 0.3216(4) 0.039(4) Uani 1 1 d . . 4
H11A H 0.9235 0.1433 0.3170 0.047 Uiso 1 1 calc R . 4
C12 C 1.0745(12) 0.1380(6) 0.3626(4) 0.026(3) Uani 1 1 d . . 4
H12A H 1.0196 0.1549 0.3852 0.031 Uiso 1 1 calc R . 4
C13 C 1.2549(15) -0.0575(5) 0.0710(4) 0.020(3) Uani 1 1 d . . 4
C14 C 1.1873(14) -0.0248(6) 0.1106(4) 0.025(3) Uani 1 1 d . . 4
C15 C 1.0583(13) -0.0410(6) 0.1276(4) 0.029(4) Uani 1 1 d . . 4
H15A H 1.0070 -0.0745 0.1158 0.035 Uiso 1 1 calc R . 4
C16 C 1.0040(15) -0.0074(6) 0.1624(4) 0.043(4) Uani 1 1 d . . 4
H16A H 0.9160 -0.0197 0.1740 0.052 Uiso 1 1 calc R . 4
C17 C 1.1963(16) 0.0561(7) 0.1644(4) 0.048(5) Uani 1 1 d . . 4
H17A H 1.2464 0.0896 0.1767 0.058 Uiso 1 1 calc R . 4
C18 C 1.2577(16) 0.0239(6) 0.1301(4) 0.040(4) Uani 1 1 d . . 4
H18A H 1.3482 0.0354 0.1201 0.048 Uiso 1 1 calc R . 4
C19 C 0.7685(14) -0.1459(5) 0.0701(4) 0.020(3) Uani 1 1 d . A 4
C20 C 0.7131(14) -0.1464(5) 0.1168(4) 0.023(3) Uani 1 1 d . A 4
C21 C 0.6123(14) -0.1027(7) 0.1284(5) 0.047(4) Uani 1 1 d . A 4
H21A H 0.5741 -0.0750 0.1079 0.057 Uiso 1 1 calc R A 4
C22 C 0.5687(14) -0.1014(6) 0.1726(5) 0.042(4) Uani 1 1 d . A 4
H22A H 0.5002 -0.0718 0.1806 0.051 Uiso 1 1 calc R A 4
C23 C 0.7114(14) -0.1808(6) 0.1903(4) 0.043(4) Uani 1 1 d . A 4
H23A H 0.7442 -0.2094 0.2110 0.051 Uiso 1 1 calc R A 4
C24 C 0.7649(15) -0.1855(6) 0.1485(4) 0.041(4) Uani 1 1 d . A 4
H24A H 0.8353 -0.2149 0.1418 0.050 Uiso 1 1 calc R A 4
C25 C 0.7526(15) 0.0126(5) 0.0384(4) 0.021(3) Uani 1 1 d . . 4
C26 C 0.7513(14) 0.0690(5) 0.0678(4) 0.021(3) Uani 1 1 d . . 4
C27 C 0.6217(13) 0.0956(6) 0.0801(5) 0.041(5) Uani 1 1 d . . 4
H27A H 0.5354 0.0789 0.0702 0.050 Uiso 1 1 calc R . 4
C28 C 0.6228(16) 0.1472(7) 0.1073(5) 0.051(5) Uani 1 1 d . . 4
H28A H 0.5355 0.1653 0.1151 0.061 Uiso 1 1 calc R . 4
C29 C 0.8644(15) 0.1461(6) 0.1113(5) 0.035(4) Uani 1 1 d . . 4
H29A H 0.9493 0.1624 0.1226 0.042 Uiso 1 1 calc R . 4
C30 C 0.8734(13) 0.0956(6) 0.0832(5) 0.041(4) Uani 1 1 d . . 4
H30A H 0.9625 0.0799 0.0750 0.049 Uiso 1 1 calc R . 4
C31 C 0.7117(14) 0.4830(5) 0.0342(4) 0.019(3) Uani 1 1 d . . 4
C32 C 0.7175(12) 0.4267(5) 0.0641(4) 0.018(3) Uani 1 1 d . . 4
C33 C 0.6130(13) 0.3827(6) 0.0648(4) 0.029(4) Uani 1 1 d . . 4
H33A H 0.5357 0.3860 0.0457 0.035 Uiso 1 1 calc R . 4
C34 C 0.8306(13) 0.4189(6) 0.0929(4) 0.032(4) Uani 1 1 d . . 4
H34A H 0.9071 0.4469 0.0930 0.038 Uiso 1 1 calc R . 4
C35 C 0.8281(15) 0.3703(6) 0.1208(5) 0.039(4) Uani 1 1 d . . 4
H35A H 0.9025 0.3673 0.1410 0.047 Uiso 1 1 calc R . 4
C36 C 0.6199(15) 0.3335(6) 0.0935(4) 0.039(4) Uani 1 1 d . . 4
H36A H 0.5462 0.3041 0.0931 0.047 Uiso 1 1 calc R . 4
C37 C 0.2055(15) 0.5346(5) 0.0831(4) 0.024(3) Uani 1 1 d . . 4
C38 C 0.2678(15) 0.4963(5) 0.1200(4) 0.022(3) Uani 1 1 d . . 4
C39 C 0.4129(14) 0.4886(6) 0.1242(5) 0.037(4) Uani 1 1 d . . 4
H39A H 0.4756 0.5087 0.1050 0.045 Uiso 1 1 calc R . 4
C40 C 0.4647(14) 0.4509(6) 0.1571(4) 0.035(4) Uani 1 1 d . . 4
H40A H 0.5633 0.4445 0.1589 0.042 Uiso 1 1 calc R . 4
C41 C 0.1794(14) 0.4699(6) 0.1497(4) 0.034(4) Uani 1 1 d . . 4
H41A H 0.0806 0.4760 0.1485 0.040 Uiso 1 1 calc R . 4
C42 C 0.2407(16) 0.4333(6) 0.1821(4) 0.041(4) Uani 1 1 d . . 4
H42A H 0.1785 0.4148 0.2022 0.050 Uiso 1 1 calc R . 4
C43A C 0.254(3) 0.2933(9) 0.0466(11) 0.128(7) Uani 0.601(15) 1 d PGU D 1
C44A C 0.218(3) 0.2505(15) 0.0791(8) 0.129(7) Uani 0.601(15) 1 d PGU D 1
H44A H 0.1746 0.2643 0.1049 0.155 Uiso 0.601(15) 1 calc PR D 1
C45A C 0.245(3) 0.1870(13) 0.0731(9) 0.130(7) Uani 0.601(15) 1 d PGU D 1
H45A H 0.2212 0.1584 0.0949 0.156 Uiso 0.601(15) 1 calc PR D 1
C46A C 0.310(3) 0.1664(10) 0.0346(12) 0.126(7) Uani 0.601(15) 1 d PGU D 1
H46A H 0.3282 0.1240 0.0305 0.151 Uiso 0.601(15) 1 calc PR D 1
C47A C 0.346(2) 0.2093(17) 0.0020(8) 0.130(7) Uani 0.601(15) 1 d PGU D 1
H47A H 0.3887 0.1955 -0.0238 0.156 Uiso 0.601(15) 1 calc PR D 1
C48A C 0.318(3) 0.2727(14) 0.0080(10) 0.127(7) Uani 0.601(15) 1 d PGU D 1
H48A H 0.3421 0.3014 -0.0137 0.153 Uiso 0.601(15) 1 calc PR D 1
C49A C 0.196(4) 0.3527(14) 0.0557(11) 0.133(8) Uani 0.601(15) 1 d PU D 1
H49A H 0.1753 0.3558 0.0864 0.200 Uiso 0.601(15) 1 calc PR D 1
H49B H 0.1099 0.3586 0.0391 0.200 Uiso 0.601(15) 1 calc PR D 1
H49C H 0.2649 0.3844 0.0478 0.200 Uiso 0.601(15) 1 calc PR D 1
C43B C 0.299(4) 0.248(2) 0.0205(12) 0.129(7) Uani 0.399(15) 1 d PGU D 2
C44B C 0.281(4) 0.2057(13) 0.0548(17) 0.128(7) Uani 0.399(15) 1 d PGU D 2
H44B H 0.3004 0.1633 0.0505 0.154 Uiso 0.399(15) 1 calc PR D 2
C45B C 0.235(4) 0.227(2) 0.0956(13) 0.127(7) Uani 0.399(15) 1 d PGU D 2
H45B H 0.2239 0.1986 0.1186 0.153 Uiso 0.399(15) 1 calc PR D 2
C46B C 0.207(4) 0.290(2) 0.1021(13) 0.126(7) Uani 0.399(15) 1 d PGU D 2
H46B H 0.1762 0.3043 0.1294 0.151 Uiso 0.399(15) 1 calc PR D 2
C47B C 0.224(5) 0.3323(14) 0.0677(18) 0.129(7) Uani 0.399(15) 1 d PGU D 2
H47B H 0.2050 0.3747 0.0721 0.155 Uiso 0.399(15) 1 calc PR D 2
C48B C 0.270(5) 0.311(2) 0.0269(15) 0.127(7) Uani 0.399(15) 1 d PGU D 2
H48B H 0.2815 0.3395 0.0040 0.153 Uiso 0.399(15) 1 calc PR D 2
C49B C 0.395(5) 0.226(2) -0.0108(19) 0.131(9) Uani 0.399(15) 1 d PU D 2
H49D H 0.4083 0.1814 -0.0068 0.197 Uiso 0.399(15) 1 calc PR D 2
H49E H 0.4854 0.2467 -0.0074 0.197 Uiso 0.399(15) 1 calc PR D 2
H49F H 0.3578 0.2336 -0.0396 0.197 Uiso 0.399(15) 1 calc PR D 2

loop_
_atom_site_aniso_label
_atom_site_aniso_U_11
_atom_site_aniso_U_22
_atom_site_aniso_U_33
_atom_site_aniso_U_23
_atom_site_aniso_U_13
_atom_site_aniso_U_12
Pr1 0.0180(3) 0.0210(3) 0.0175(4) 0.0012(3) 0.0004(4) 0.0003(3)
Pr2 0.0168(3) 0.0207(3) 0.0181(4) 0.0018(3) -0.0004(4) 0.0011(3)
Cu1 0.0584(13) 0.0384(9) 0.0289(11) 0.0078(9) -0.0082(10) -0.0021(10)
Cu2 0.0602(13) 0.0547(11) 0.0220(10) 0.0145(9) 0.0001(10) 0.0107(11)
Cu3 0.0545(11) 0.0227(8) 0.0289(9) 0.0024(8) -0.0019(10) 0.0014(10)
Cu4 0.1195(19) 0.0429(11) 0.0467(13) 0.0119(10) -0.0003(16) -0.0066(15)
Cu5 0.0591(13) 0.0939(14) 0.0268(10) -0.0260(11) -0.0061(11) 0.0120(14)
I1 0.0517(6) 0.0337(5) 0.0422(6) 0.0038(5) -0.0078(6) -0.0046(5)
I2 0.0339(6) 0.0384(5) 0.0317(6) -0.0043(5) -0.0011(5) 0.0010(6)
I3 0.0379(6) 0.0558(6) 0.0387(6) -0.0013(5) -0.0079(5) 0.0027(6)
I4 0.0502(7) 0.0366(5) 0.0647(8) 0.0131(6) 0.0055(6) 0.0009(5)
O1 0.026(5) 0.027(5) 0.024(6) 0.001(5) 0.003(5) 0.009(5)
O2 0.016(5) 0.042(6) 0.014(5) 0.002(5) 0.002(4) -0.003(4)
O3 0.029(6) 0.062(6) 0.015(5) -0.010(5) -0.007(4) -0.004(5)
O4 0.024(5) 0.041(6) 0.019(5) -0.003(5) -0.008(4) 0.013(5)
O5 0.018(5) 0.059(7) 0.027(6) -0.012(5) 0.003(5) -0.004(5)
O6 0.032(5) 0.034(6) 0.024(5) -0.012(5) 0.002(4) -0.005(5)
O7 0.026(6) 0.056(6) 0.013(5) 0.005(5) 0.002(4) 0.012(5)
O8 0.043(6) 0.036(5) 0.016(5) 0.005(4) -0.013(5) 0.009(5)
O9 0.022(5) 0.032(5) 0.036(6) -0.008(5) 0.001(5) 0.009(5)
O10 0.022(5) 0.025(5) 0.033(6) -0.018(5) -0.001(5) 0.002(4)
O11 0.035(6) 0.047(6) 0.042(7) 0.020(5) -0.012(5) -0.012(5)
O12 0.027(6) 0.023(5) 0.051(7) 0.017(5) -0.006(5) 0.013(4)
O13 0.045(6) 0.038(6) 0.017(5) 0.010(5) -0.003(5) -0.008(5)
O14 0.019(5) 0.054(6) 0.029(6) 0.018(5) -0.008(5) 0.004(5)
O15 0.017(4) 0.044(5) 0.046(7) -0.010(6) -0.014(5) -0.002(4)
O16 0.029(6) 0.031(5) 0.057(7) 0.020(5) 0.001(5) -0.007(5)
N1 0.034(7) 0.027(6) 0.027(7) -0.001(6) 0.001(6) 0.002(6)
N2 0.032(7) 0.050(8) 0.028(7) -0.001(7) -0.005(6) 0.007(6)
N3 0.032(7) 0.046(8) 0.035(8) -0.015(7) -0.010(6) -0.005(7)
N4 0.037(7) 0.047(8) 0.015(7) 0.012(6) -0.001(6) 0.011(6)
N5 0.038(8) 0.031(6) 0.034(7) -0.014(6) 0.004(7) 0.007(7)
N6 0.024(7) 0.029(6) 0.029(7) 0.003(6) -0.003(6) -0.005(6)
N7 0.030(7) 0.046(7) 0.014(6) 0.012(6) 0.004(5) 0.012(6)
C1 0.022(8) 0.004(6) 0.018(7) -0.007(5) 0.006(7) 0.003(6)
C2 0.027(8) 0.023(7) 0.018(7) 0.004(6) 0.010(7) -0.015(7)
C3 0.034(8) 0.031(8) 0.026(9) -0.002(7) -0.005(7) -0.004(7)
C4 0.040(9) 0.036(9) 0.027(9) 0.016(7) 0.007(8) -0.015(8)
C5 0.035(9) 0.045(10) 0.037(10) 0.006(8) -0.009(8) -0.008(8)
C6 0.032(8) 0.029(8) 0.027(9) 0.015(7) -0.002(7) -0.014(7)
C7 0.025(8) 0.018(7) 0.018(7) -0.005(6) -0.006(7) 0.005(7)
C8 0.021(8) 0.023(7) 0.007(6) -0.002(5) -0.002(6) 0.004(6)
C9 0.023(8) 0.036(8) 0.035(9) -0.002(8) 0.006(7) 0.008(7)
C10 0.049(9) 0.053(9) 0.015(7) -0.010(7) 0.012(8) 0.027(9)
C11 0.021(8) 0.071(10) 0.026(8) 0.001(8) -0.004(8) 0.007(9)
C12 0.016(7) 0.042(8) 0.019(8) -0.011(7) 0.004(6) 0.009(7)
C13 0.021(8) 0.018(7) 0.022(7) 0.001(6) -0.015(7) -0.006(7)
C14 0.028(9) 0.034(8) 0.011(7) 0.001(7) -0.002(6) -0.005(7)
C15 0.026(8) 0.040(8) 0.020(8) -0.013(7) 0.000(7) -0.019(7)
C16 0.033(9) 0.064(10) 0.032(9) -0.008(8) -0.002(8) -0.002(9)
C17 0.063(13) 0.059(11) 0.022(9) -0.013(8) -0.004(9) -0.016(10)
C18 0.029(9) 0.060(10) 0.030(9) -0.009(8) -0.006(8) 0.005(9)
C19 0.018(8) 0.022(7) 0.021(8) 0.006(6) -0.008(7) 0.001(7)
C20 0.028(9) 0.024(7) 0.018(7) 0.001(6) -0.002(7) -0.004(7)
C21 0.043(9) 0.063(11) 0.037(10) 0.027(9) -0.003(8) 0.017(9)
C22 0.038(9) 0.045(10) 0.044(10) -0.003(9) 0.008(8) 0.021(8)
C23 0.041(10) 0.061(10) 0.026(9) 0.030(8) -0.004(8) 0.023(9)
C24 0.033(9) 0.067(10) 0.023(8) 0.013(8) 0.006(8) 0.017(9)
C25 0.022(8) 0.024(7) 0.017(7) -0.009(6) 0.002(7) -0.008(7)
C26 0.029(8) 0.016(6) 0.019(7) 0.000(6) -0.008(7) 0.000(7)
C27 0.004(7) 0.046(10) 0.074(13) -0.039(9) 0.000(7) -0.003(7)
C28 0.030(10) 0.064(12) 0.057(13) -0.021(10) 0.006(9) 0.003(9)
C29 0.033(9) 0.038(9) 0.035(10) -0.024(8) 0.000(8) -0.013(8)
C30 0.020(8) 0.047(10) 0.055(12) -0.018(9) 0.002(8) -0.004(8)
C31 0.025(8) 0.012(6) 0.020(8) 0.006(6) -0.005(7) -0.013(7)
C32 0.012(7) 0.013(6) 0.028(8) 0.003(6) 0.006(6) -0.009(6)
C33 0.027(8) 0.036(8) 0.025(9) 0.002(7) -0.002(7) -0.003(7)
C34 0.018(7) 0.030(8) 0.046(10) 0.009(8) -0.012(7) -0.008(7)
C35 0.042(10) 0.031(8) 0.044(10) 0.020(8) -0.015(8) -0.001(8)
C36 0.041(10) 0.036(9) 0.039(10) 0.019(8) -0.023(8) -0.016(8)
C37 0.043(10) 0.015(7) 0.014(8) -0.002(6) -0.007(7) -0.004(7)
C38 0.022(8) 0.028(7) 0.016(7) 0.000(6) 0.001(7) 0.009(7)
C39 0.024(9) 0.057(10) 0.031(9) 0.013(8) -0.004(7) -0.002(8)
C40 0.020(8) 0.057(9) 0.028(8) 0.006(8) 0.008(7) 0.015(8)
C41 0.020(8) 0.049(9) 0.032(9) 0.014(8) 0.004(7) 0.005(7)
C42 0.044(10) 0.045(9) 0.035(9) 0.004(8) 0.010(9) -0.003(9)
C43A 0.081(11) 0.147(19) 0.16(2) -0.020(13) -0.024(12) -0.016(13)
C44A 0.080(11) 0.153(19) 0.15(2) -0.018(13) -0.023(12) -0.017(13)
C45A 0.083(11) 0.153(19) 0.15(2) -0.015(13) -0.023(12) -0.016(13)
C46A 0.080(11) 0.146(19) 0.15(2) -0.019(13) -0.024(12) -0.015(12)
C47A 0.082(11) 0.155(19) 0.15(2) -0.022(13) -0.023(12) -0.015(12)
C48A 0.082(11) 0.149(19) 0.15(2) -0.019(13) -0.023(12) -0.018(12)
C49A 0.082(14) 0.15(2) 0.17(2) -0.029(15) -0.019(14) -0.010(15)
C43B 0.082(11) 0.154(19) 0.15(2) -0.020(13) -0.020(12) -0.015(13)
C44B 0.081(11) 0.150(19) 0.15(2) -0.016(13) -0.022(12) -0.017(13)
C45B 0.080(11) 0.150(19) 0.15(2) -0.018(13) -0.023(12) -0.016(13)
C46B 0.078(11) 0.150(19) 0.15(2) -0.019(13) -0.021(12) -0.016(13)
C47B 0.081(11) 0.151(19) 0.15(2) -0.020(13) -0.023(12) -0.014(13)
C48B 0.080(11) 0.150(19) 0.15(2) -0.020(13) -0.022(12) -0.015(13)
C49B 0.074(15) 0.16(2) 0.16(2) -0.029(16) -0.025(15) -0.016(15)

loop_
_atom_type_symbol
_atom_type_description
_atom_type_scat_dispersion_real
_atom_type_scat_dispersion_imag
_atom_type_scat_source
C C 0.0033 0.0016 'International Tables Vol C Tables 4.2.6.8 and 6.1.1.4'
H H 0.0000 0.0000 'International Tables Vol C Tables 4.2.6.8 and 6.1.1.4'
N N 0.0061 0.0033 'International Tables Vol C Tables 4.2.6.8 and 6.1.1.4'
O O 0.0106 0.0060 'International Tables Vol C Tables 4.2.6.8 and 6.1.1.4'
Cu Cu 0.3201 1.2651 'International Tables Vol C Tables 4.2.6.8 and 6.1.1.4'
I I -0.4742 1.8119 'International Tables Vol C Tables 4.2.6.8 and 6.1.1.4'
Pr Pr -0.2180 2.8214 'International Tables Vol C Tables 4.2.6.8 and 6.1.1.4'

loop_
_geom_angle_atom_site_label_1
_geom_angle_atom_site_label_2
_geom_angle_atom_site_label_3
_geom_angle
_geom_angle_site_symmetry_1
_geom_angle_site_symmetry_3
O9 Pr1 O1 126.1(3) . 2_654
O9 Pr1 O13 78.1(3) . 4
O1 Pr1 O13 70.7(3) 2_654 4
O9 Pr1 O6 83.5(3) . .
O1 Pr1 O6 135.0(3) 2_654 .
O13 Pr1 O6 154.3(3) 4 .
O9 Pr1 O12 70.2(3) . 4
O1 Pr1 O12 141.2(3) 2_654 4
O13 Pr1 O12 80.9(3) 4 4
O6 Pr1 O12 76.0(3) . 4
O9 Pr1 O4 136.3(3) . 2_754
O1 Pr1 O4 76.4(3) 2_654 2_754
O13 Pr1 O4 76.1(3) 4 2_754
O6 Pr1 O4 106.4(3) . 2_754
O12 Pr1 O4 71.3(3) 4 2_754
O9 Pr1 O7 79.4(3) . .
O1 Pr1 O7 80.7(3) 2_654 .
O13 Pr1 O7 121.1(3) 4 .
O6 Pr1 O7 72.0(3) . .
O12 Pr1 O7 137.7(3) 4 .
O4 Pr1 O7 144.4(3) 2_754 .
O9 Pr1 O15 147.3(3) . .
O1 Pr1 O15 66.3(2) 2_654 .
O13 Pr1 O15 131.4(3) 4 .
O6 Pr1 O15 71.7(2) . .
O12 Pr1 O15 121.6(2) 4 .
O4 Pr1 O15 73.0(3) 2_754 .
O7 Pr1 O15 72.9(3) . .
O11 Pr2 O10 82.7(3) 4_455 .
O11 Pr2 O8 149.7(3) 4_455 .
O10 Pr2 O8 72.3(3) . .
O11 Pr2 O3 72.7(3) 4_455 2_654
O10 Pr2 O3 153.0(3) . 2_654
O8 Pr2 O3 134.4(3) . 2_654
O11 Pr2 O14 72.7(3) 4_455 4
O10 Pr2 O14 78.5(3) . 4
O8 Pr2 O14 117.2(3) . 4
O3 Pr2 O14 83.6(3) 2_654 4
O11 Pr2 O5 70.9(3) 4_455 1_455
O10 Pr2 O5 74.5(3) . 1_455
O8 Pr2 O5 85.8(3) . 1_455
O3 Pr2 O5 106.6(3) 2_654 1_455
O14 Pr2 O5 136.8(3) 4 1_455
O11 Pr2 O2 134.4(3) 4_455 2_654
O10 Pr2 O2 123.7(2) . 2_654
O8 Pr2 O2 75.2(3) . 2_654
O3 Pr2 O2 70.6(3) 2_654 2_654
O14 Pr2 O2 77.2(3) 4 2_654
O5 Pr2 O2 146.0(3) 1_455 2_654
O11 Pr2 O16 116.4(3) 4_455 .
O10 Pr2 O16 129.3(3) . .
O8 Pr2 O16 70.3(3) . .
O3 Pr2 O16 73.4(3) 2_654 .
O14 Pr2 O16 150.1(3) 4 .
O5 Pr2 O16 69.8(3) 1_455 .
O2 Pr2 O16 77.3(3) 2_654 .
N1 Cu1 I1 109.4(3) . .
N1 Cu1 I2 109.0(3) . .
I1 Cu1 I2 120.13(7) . .
N1 Cu1 Cu4 86.3(3) . .
I1 Cu1 Cu4 158.03(9) . .
I2 Cu1 Cu4 65.61(7) . .
N1 Cu1 Cu3 140.4(3) . .
I1 Cu1 Cu3 108.17(7) . .
I2 Cu1 Cu3 60.34(6) . .
Cu4 Cu1 Cu3 54.19(6) . .
N1 Cu1 Cu2 107.9(3) . .
I1 Cu1 Cu2 61.63(6) . .
I2 Cu1 Cu2 63.80(5) . .
Cu4 Cu1 Cu2 129.36(9) . .
Cu3 Cu1 Cu2 100.54(7) . .
N1 Cu1 I3 99.7(3) . .
I1 Cu1 I3 106.10(6) . .
I2 Cu1 I3 110.60(6) . .
Cu4 Cu1 I3 54.70(6) . .
Cu3 Cu1 I3 57.62(5) . .
Cu2 Cu1 I3 152.19(7) . .
N7 Cu2 N4 126.1(4) . 3_655
N7 Cu2 I1 105.3(3) . .
N4 Cu2 I1 109.1(3) 3_655 .
N7 Cu2 Cu1 135.0(3) . .
N4 Cu2 Cu1 98.8(3) 3_655 .
I1 Cu2 Cu1 54.87(5) . .
N7 Cu2 I2 106.5(3) . .
N4 Cu2 I2 101.9(3) 3_655 .
I1 Cu2 I2 106.57(6) . .
Cu1 Cu2 I2 55.73(5) . .
N6 Cu3 N5 108.8(4) . .
N6 Cu3 Cu4 168.5(3) . .
N5 Cu3 Cu4 82.7(3) . .
N6 Cu3 I3 115.8(3) . .
N5 Cu3 I3 103.6(4) . .
Cu4 Cu3 I3 59.17(7) . .
N6 Cu3 I2 108.3(3) . .
N5 Cu3 I2 105.5(4) . .
Cu4 Cu3 I2 67.89(7) . .
I3 Cu3 I2 114.21(6) . .
N6 Cu3 Cu1 106.4(3) . .
N5 Cu3 Cu1 144.5(3) . .
Cu4 Cu3 Cu1 62.23(6) . .
I3 Cu3 Cu1 63.77(5) . .
I2 Cu3 Cu1 58.37(5) . .
I4 Cu4 Cu3 143.56(9) . .
I4 Cu4 I3 134.15(10) . .
Cu3 Cu4 I3 64.86(6) . .
I4 Cu4 Cu1 146.82(9) . .
Cu3 Cu4 Cu1 63.58(6) . .
I3 Cu4 Cu1 66.05(6) . .
I4 Cu4 I2 113.49(9) . .
Cu3 Cu4 I2 59.88(6) . .
I3 Cu4 I2 112.35(6) . .
Cu1 Cu4 I2 56.42(6) . .
I4 Cu4 Cu5 58.16(6) . .
Cu3 Cu4 Cu5 122.82(10) . .
I3 Cu4 Cu5 76.13(8) . .
Cu1 Cu4 Cu5 133.40(10) . .
I2 Cu4 Cu5 170.14(8) . .
N3 Cu5 N2 125.6(5) . .
N3 Cu5 I4 112.7(3) . .
N2 Cu5 I4 116.0(3) . .
N3 Cu5 Cu4 120.7(3) . .
N2 Cu5 Cu4 108.2(3) . .
I4 Cu5 Cu4 51.18(5) . .
Cu1 I1 Cu2 63.50(5) . .
Cu1 I2 Cu3 61.29(5) . .
Cu1 I2 Cu2 60.47(5) . .
Cu3 I2 Cu2 98.97(5) . .
Cu1 I2 Cu4 57.98(5) . .
Cu3 I2 Cu4 52.23(5) . .
Cu2 I2 Cu4 118.41(6) . .
Cu4 I3 Cu3 55.97(6) . .
Cu4 I3 Cu1 59.24(6) . .
Cu3 I3 Cu1 58.61(5) . .
Cu4 I4 Cu5 70.65(8) . .
C1 O1 Pr1 134.6(7) . 2_655
C1 O2 Pr2 133.3(7) . 2_655
C7 O3 Pr2 140.4(8) . 2_655
C7 O4 Pr1 124.3(8) . 2_755
C13 O5 Pr2 124.9(8) . 1_655
C13 O6 Pr1 147.3(7) . .
C19 O7 Pr1 103.7(7) . .
C19 O8 Pr2 168.5(8) . .
C25 O9 Pr1 138.3(8) . .
C25 O10 Pr2 139.8(8) . .
C31 O11 Pr2 159.5(8) . 4
C31 O12 Pr1 138.9(8) . 4_455
C37 O13 Pr1 176.4(8) . 4_455
C37 O14 Pr2 114.8(8) . 4_455
Pr1 O15 H15B 105.3 . .
Pr1 O15 H15C 99.0 . .
H15B O15 H15C 155.2 . .
Pr2 O16 H16B 100.7 . .
Pr2 O16 H16C 121.1 . .
H16B O16 H16C 122.1 . .
C4 N1 C5 119.6(11) . .
C4 N1 Cu1 118.1(9) . .
C5 N1 Cu1 122.3(9) . .
C10 N2 C11 116.7(12) . .
C10 N2 Cu5 123.2(9) . .
C11 N2 Cu5 119.3(9) . .
C17 N3 C16 116.4(13) . .
C17 N3 Cu5 122.6(10) . .
C16 N3 Cu5 120.8(10) . .
C22 N4 C23 115.1(12) . .
C22 N4 Cu2 117.1(9) . 3_645
C23 N4 Cu2 127.8(9) . 3_645
C29 N5 C28 117.0(11) . .
C29 N5 Cu3 122.7(10) . .
C28 N5 Cu3 120.3(10) . .
C36 N6 C35 115.1(11) . .
C36 N6 Cu3 121.3(9) . .
C35 N6 Cu3 123.5(9) . .
C42 N7 C40 114.1(11) . .
C42 N7 Cu2 125.7(9) . .
C40 N7 Cu2 120.1(9) . .
O2 C1 O1 126.6(11) . .
O2 C1 C2 116.5(11) . .
O1 C1 C2 116.8(11) . .
C3 C2 C6 116.6(11) . .
C3 C2 C1 123.7(12) . .
C6 C2 C1 119.6(11) . .
C2 C3 C4 120.9(12) . .
C2 C3 H3A 119.5 . .
C4 C3 H3A 119.5 . .
N1 C4 C3 120.8(12) . .
N1 C4 H4A 119.6 . .
C3 C4 H4A 119.6 . .
N1 C5 C6 120.2(13) . .
N1 C5 H5A 119.9 . .
C6 C5 H5A 119.9 . .
C2 C6 C5 121.7(12) . .
C2 C6 H6A 119.1 . .
C5 C6 H6A 119.1 . .
O4 C7 O3 124.4(12) . .
O4 C7 C8 118.0(11) . .
O3 C7 C8 117.5(11) . .
C9 C8 C12 118.6(11) . .
C9 C8 C7 122.2(11) . .
C12 C8 C7 119.1(11) . .
C8 C9 C10 117.9(11) . .
C8 C9 H9A 121.0 . .
C10 C9 H9A 121.0 . .
N2 C10 C9 124.1(12) . .
N2 C10 H10A 117.9 . .
C9 C10 H10A 117.9 . .
N2 C11 C12 123.7(12) . .
N2 C11 H11A 118.2 . .
C12 C11 H11A 118.2 . .
C11 C12 C8 118.9(12) . .
C11 C12 H12A 120.5 . .
C8 C12 H12A 120.5 . .
O5 C13 O6 124.6(12) . .
O5 C13 C14 120.9(11) . .
O6 C13 C14 114.4(11) . .
C15 C14 C18 117.0(13) . .
C15 C14 C13 123.5(12) . .
C18 C14 C13 119.5(12) . .
C14 C15 C16 119.2(13) . .
C14 C15 H15A 120.4 . .
C16 C15 H15A 120.4 . .
N3 C16 C15 123.9(14) . .
N3 C16 H16A 118.0 . .
C15 C16 H16A 118.0 . .
N3 C17 C18 122.6(14) . .
N3 C17 H17A 118.7 . .
C18 C17 H17A 118.7 . .
C14 C18 C17 120.8(14) . .
C14 C18 H18A 119.6 . .
C17 C18 H18A 119.6 . .
O8 C19 O7 123.6(12) . .
O8 C19 C20 119.8(12) . .
O7 C19 C20 116.5(11) . .
C24 C20 C21 118.4(12) . .
C24 C20 C19 123.3(12) . .
C21 C20 C19 118.2(12) . .
C20 C21 C22 117.3(13) . .
C20 C21 H21A 121.4 . .
C22 C21 H21A 121.4 . .
N4 C22 C21 125.2(13) . .
N4 C22 H22A 117.4 . .
C21 C22 H22A 117.4 . .
N4 C23 C24 125.0(12) . .
N4 C23 H23A 117.5 . .
C24 C23 H23A 117.5 . .
C20 C24 C23 118.9(13) . .
C20 C24 H24A 120.5 . .
C23 C24 H24A 120.5 . .
O9 C25 O10 126.8(11) . .
O9 C25 C26 115.8(12) . .
O10 C25 C26 117.3(12) . .
C30 C26 C27 117.7(10) . .
C30 C26 C25 122.5(13) . .
C27 C26 C25 119.8(12) . .
C28 C27 C26 118.9(12) . .
C28 C27 H27A 120.5 . .
C26 C27 H27A 120.5 . .
N5 C28 C27 123.0(14) . .
N5 C28 H28A 118.5 . .
C27 C28 H28A 118.5 . .
N5 C29 C30 123.8(13) . .
N5 C29 H29A 118.1 . .
C30 C29 H29A 118.1 . .
C26 C30 C29 119.5(13) . .
C26 C30 H30A 120.3 . .
C29 C30 H30A 120.3 . .
O12 C31 O11 125.8(11) . .
O12 C31 C32 117.9(11) . .
O11 C31 C32 116.3(11) . .
C33 C32 C34 117.1(11) . .
C33 C32 C31 122.5(11) . .
C34 C32 C31 120.4(11) . .
C32 C33 C36 120.7(12) . .
C32 C33 H33A 119.7 . .
C36 C33 H33A 119.7 . .
C35 C34 C32 118.8(12) . .
C35 C34 H34A 120.6 . .
C32 C34 H34A 120.6 . .
C34 C35 N6 125.1(13) . .
C34 C35 H35A 117.4 . .
N6 C35 H35A 117.4 . .
N6 C36 C33 123.1(13) . .
N6 C36 H36A 118.4 . .
C33 C36 H36A 118.4 . .
O14 C37 O13 122.4(12) . .
O14 C37 C38 121.4(12) . .
O13 C37 C38 116.2(12) . .
C41 C38 C39 119.4(13) . .
C41 C38 C37 119.6(12) . .
C39 C38 C37 121.0(13) . .
C38 C39 C40 119.0(13) . .
C38 C39 H39A 120.5 . .
C40 C39 H39A 120.5 . .
N7 C40 C39 123.4(12) . .
N7 C40 H40A 118.3 . .
C39 C40 H40A 118.3 . .
C38 C41 C42 117.6(12) . .
C38 C41 H41A 121.2 . .
C42 C41 H41A 121.2 . .
N7 C42 C41 126.4(13) . .
N7 C42 H42A 116.8 . .
C41 C42 H42A 116.8 . .
C44A C43A C48A 120.0 . .
C44A C43A C49A 111(3) . .
C48A C43A C49A 128(3) . .
C43A C44A C45A 120.0 . .
C43A C44A H44A 120.0 . .
C45A C44A H44A 120.0 . .
C44A C45A C46A 120.0 . .
C44A C45A H45A 120.0 . .
C46A C45A H45A 120.0 . .
C45A C46A C47A 120.0 . .
C45A C46A H46A 120.0 . .
C47A C46A H46A 120.0 . .
C48A C47A C46A 120.0 . .
C48A C47A H47A 120.0 . .
C46A C47A H47A 120.0 . .
C47A C48A C43A 120.0 . .
C47A C48A H48A 120.0 . .
C43A C48A H48A 120.0 . .
C44B C43B C48B 120.0 . .
C44B C43B C49B 112(4) . .
C48B C43B C49B 123(4) . .
C43B C44B C45B 120.0 . .
C43B C44B H44B 120.0 . .
C45B C44B H44B 120.0 . .
C46B C45B C44B 120.0 . .
C46B C45B H45B 120.0 . .
C44B C45B H45B 120.0 . .
C47B C46B C45B 120.0 . .
C47B C46B H46B 120.0 . .
C45B C46B H46B 120.0 . .
C46B C47B C48B 120.0 . .
C46B C47B H47B 120.0 . .
C48B C47B H47B 120.0 . .
C47B C48B C43B 120.0 . .
C47B C48B H48B 120.0 . .
C43B C48B H48B 120.0 . .
C43B C49B H49D 109.5 . .
C43B C49B H49E 109.5 . .
H49D C49B H49E 109.5 . .
C43B C49B H49F 109.5 . .
H49D C49B H49F 109.5 . .
H49E C49B H49F 109.5 . .

loop_
_geom_bond_atom_site_label_1
_geom_bond_atom_site_label_2
_geom_bond_distance
_geom_bond_site_symmetry_2
Pr1 O9 2.431(8) .
Pr1 O1 2.434(8) 2_654
Pr1 O13 2.453(8) 4
Pr1 O6 2.461(8) .
Pr1 O12 2.467(7) 4
Pr1 O4 2.512(8) 2_754
Pr1 O7 2.584(8) .
Pr1 O15 2.592(7) .
Pr2 O11 2.375(9) 4_455
Pr2 O10 2.409(8) .
Pr2 O8 2.430(8) .
Pr2 O3 2.470(9) 2_654
Pr2 O14 2.473(8) 4
Pr2 O5 2.533(8) 1_455
Pr2 O2 2.541(8) 2_654
Pr2 O16 2.560(7) .
Cu1 N1 2.053(10) .
Cu1 I1 2.5630(17) .
Cu1 I2 2.6637(19) .
Cu1 Cu4 2.711(2) .
Cu1 Cu3 2.744(2) .
Cu1 Cu2 2.805(2) .
Cu1 I3 2.883(2) .
Cu2 N7 1.995(10) .
Cu2 N4 2.012(11) 3_655
Cu2 I1 2.758(2) .
Cu2 I2 2.8923(19) .
Cu3 N6 1.976(10) .
Cu3 N5 2.044(9) .
Cu3 Cu4 2.485(2) .
Cu3 I3 2.7143(19) .
Cu3 I2 2.719(2) .
Cu4 I4 2.4405(19) .
Cu4 I3 2.575(2) .
Cu4 I2 2.912(3) .
Cu4 Cu5 2.955(3) .
Cu5 N3 1.988(11) .
Cu5 N2 2.005(11) .
Cu5 I4 2.661(2) .
O1 C1 1.272(13) .
O1 Pr1 2.434(8) 2_655
O2 C1 1.269(13) .
O2 Pr2 2.541(8) 2_655
O3 C7 1.271(13) .
O3 Pr2 2.470(9) 2_655
O4 C7 1.244(13) .
O4 Pr1 2.512(8) 2_755
O5 C13 1.209(14) .
O5 Pr2 2.533(8) 1_655
O6 C13 1.293(12) .
O7 C19 1.248(13) .
O8 C19 1.246(12) .
O9 C25 1.252(14) .
O10 C25 1.256(14) .
O11 C31 1.261(13) .
O11 Pr2 2.375(9) 4
O12 C31 1.226(13) .
O12 Pr1 2.467(7) 4_455
O13 C37 1.297(13) .
O13 Pr1 2.453(8) 4_455
O14 C37 1.234(14) .
O14 Pr2 2.473(8) 4_455
O15 H15B 0.8203 .
O15 H15C 0.8198 .
O16 H16B 0.8200 .
O16 H16C 0.8201 .
N1 C4 1.328(14) .
N1 C5 1.330(14) .
N2 C10 1.311(14) .
N2 C11 1.346(14) .
N3 C17 1.313(15) .
N3 C16 1.332(14) .
N4 C22 1.308(15) .
N4 C23 1.320(14) .
N4 Cu2 2.012(11) 3_645
N5 C29 1.312(15) .
N5 C28 1.333(16) .
N6 C36 1.327(14) .
N6 C35 1.342(14) .
N7 C42 1.315(15) .
N7 C40 1.368(14) .
C1 C2 1.492(14) .
C2 C3 1.344(14) .
C2 C6 1.374(15) .
C3 C4 1.407(15) .
C3 H3A 0.9300 .
C4 H4A 0.9300 .
C5 C6 1.386(16) .
C5 H5A 0.9300 .
C6 H6A 0.9300 .
C7 C8 1.520(14) .
C8 C9 1.369(14) .
C8 C12 1.387(14) .
C9 C10 1.404(15) .
C9 H9A 0.9300 .
C10 H10A 0.9300 .
C11 C12 1.366(15) .
C11 H11A 0.9300 .
C12 H12A 0.9300 .
C13 C14 1.529(16) .
C14 C15 1.352(15) .
C14 C18 1.365(15) .
C15 C16 1.377(15) .
C15 H15A 0.9300 .
C16 H16A 0.9300 .
C17 C18 1.376(16) .
C17 H17A 0.9300 .
C18 H18A 0.9300 .
C19 C20 1.515(15) .
C20 C24 1.364(15) .
C20 C21 1.369(16) .
C21 C22 1.407(17) .
C21 H21A 0.9300 .
C22 H22A 0.9300 .
C23 C24 1.373(15) .
C23 H23A 0.9300 .
C24 H24A 0.9300 .
C25 C26 1.499(14) .
C26 C30 1.355(15) .
C26 C27 1.385(16) .
C27 C28 1.379(18) .
C27 H27A 0.9300 .
C28 H28A 0.9300 .
C29 C30 1.377(17) .
C29 H29A 0.9300 .
C30 H30A 0.9300 .
C31 C32 1.509(14) .
C32 C33 1.351(14) .
C32 C34 1.383(15) .
C33 C36 1.367(15) .
C33 H33A 0.9300 .
C34 C35 1.340(15) .
C34 H34A 0.9300 .
C35 H35A 0.9300 .
C36 H36A 0.9300 .
C37 C38 1.508(15) .
C38 C41 1.348(15) .
C38 C39 1.368(16) .
C39 C40 1.374(16) .
C39 H39A 0.9300 .
C40 H40A 0.9300 .
C41 C42 1.382(15) .
C41 H41A 0.9300 .
C42 H42A 0.9300 .
C43A C44A 1.3900 .
C43A C48A 1.3900 .
C43A C49A 1.40(3) .
C44A C45A 1.3900 .
C44A H44A 0.9300 .
C45A C46A 1.3900 .
C45A H45A 0.9300 .
C46A C47A 1.3900 .
C46A H46A 0.9300 .
C47A C48A 1.3900 .
C47A H47A 0.9300 .
C48A H48A 0.9300 .
C49A H49A 0.9600 .
C49A H49B 0.9600 .
C49A H49C 0.9600 .
C43B C44B 1.3900 .
C43B C48B 1.3900 .
C43B C49B 1.39(5) .
C44B C45B 1.3900 .
C44B H44B 0.9300 .
C45B C46B 1.3900 .
C45B H45B 0.9300 .
C46B C47B 1.3900 .
C46B H46B 0.9300 .
C47B C48B 1.3900 .
C47B H47B 0.9300 .
C48B H48B 0.9300 .
C49B H49D 0.9600 .
C49B H49E 0.9600 .
C49B H49F 0.9600 .

loop_
_geom_hbond_atom_site_label_D
_geom_hbond_atom_site_label_H
_geom_hbond_atom_site_label_A
_geom_hbond_distance_DH
_geom_hbond_distance_HA
_geom_hbond_distance_DA
_geom_hbond_angle_DHA
_geom_hbond_site_symmetry_A
O15 H15B O16 0.82 2.54 3.216(11) 140.0 4_545
O15 H15C O16 0.82 2.29 3.034(10) 150.2 1_655
O15 H15C O6 0.82 2.48 2.962(11) 119.0 .
O16 H16B O15 0.82 2.24 3.034(10) 163.7 1_455
O16 H16B O6 0.82 2.46 2.933(11) 118.1 1_455
O16 H16C O1 0.82 2.32 2.827(11) 121.1 3_645
O16 H16C O15 0.82 2.49 3.216(11) 148.9 4_445
